data_1512743
loop_
_publ_author_name
'Lakshmi Kanta Das'
'Michael G.B. Drew'
'Ashutosh Ghosh'

_publ_section_title
;
 Hetero-metallic trinuclear nickel(II)-cadmium(II) complexes of a
 salicylaldimine ligand with thiocyanate, cyanate and azide ions:
 Isolation of a pair of polymorphs with thiocyanate ion
;
_journal_name_full
;
Inorganica Chimica Acta
;
_journal_page_first 247
_journal_page_last 254
_journal_volume 393
_journal_year 2012
_chemical_formula_sum 'C34 H32 Cd N10 Ni2 O4'
_chemical_formula_weight 874.52
_space_group_IT_number 2
_symmetry_cell_setting triclinic
_symmetry_space_group_name_Hall '-P 1'
_symmetry_space_group_name_H-M 'P -1'
_atom_sites_solution_hydrogens geom
_atom_sites_solution_primary direct
_atom_sites_solution_secondary difmap
_cell_angle_alpha 89.238(2)
_cell_angle_beta 79.420(2)
_cell_angle_gamma 89.455(2)
_cell_formula_units_Z 2
_cell_length_a 9.8995(4)
_cell_length_b 12.0305(6)
_cell_length_c 14.0228(6)
_cell_measurement_reflns_used 19638
_cell_measurement_temperature 293(2)
_cell_measurement_theta_max 27.95
_cell_measurement_theta_min 1.48
_cell_volume 1641.48(13)
_computing_cell_refinement 'Bruker SMART'
_computing_data_collection 'Bruker SMART'
_computing_data_reduction 'Bruker SAINT'
_computing_molecular_graphics PLATON(Spek,2004)
_computing_structure_refinement 'SHELXL-97 (Sheldrick, 1997)'
_computing_structure_solution 'SHELXS-97 (Sheldrick, 1997)'
_diffrn_ambient_temperature 293(2)
_diffrn_measured_fraction_theta_full 0.975
_diffrn_measured_fraction_theta_max 0.975
_diffrn_radiation_monochromator graphite
_diffrn_radiation_source 'fine-focus sealed tube'
_diffrn_radiation_type MoK\a
_diffrn_radiation_wavelength 0.71073
_diffrn_reflns_av_R_equivalents 0.0574
_diffrn_reflns_av_sigmaI/netI 0.0774
_diffrn_reflns_limit_h_max 13
_diffrn_reflns_limit_h_min -13
_diffrn_reflns_limit_k_max 15
_diffrn_reflns_limit_k_min -15
_diffrn_reflns_limit_l_max 18
_diffrn_reflns_limit_l_min -15
_diffrn_reflns_number 19638
_diffrn_reflns_theta_full 27.95
_diffrn_reflns_theta_max 27.95
_diffrn_reflns_theta_min 1.48
_exptl_absorpt_coefficient_mu 1.835
_exptl_absorpt_correction_T_max 0.7336
_exptl_absorpt_correction_T_min 0.6884
_exptl_absorpt_correction_type empirical
_exptl_absorpt_process_details SADABS
_exptl_crystal_colour Red
_exptl_crystal_density_diffrn 1.769
_exptl_crystal_density_method 'not measured'
_exptl_crystal_description Rectangular
_exptl_crystal_F_000 884
_exptl_crystal_size_max 0.30
_exptl_crystal_size_mid 0.25
_exptl_crystal_size_min 0.20
_refine_diff_density_max 1.246
_refine_diff_density_min -1.137
_refine_diff_density_rms 0.115
_refine_ls_extinction_method none
_refine_ls_goodness_of_fit_ref 0.864
_refine_ls_hydrogen_treatment constr
_refine_ls_matrix_type full
_refine_ls_number_parameters 471
_refine_ls_number_reflns 7694
_refine_ls_number_restraints 0
_refine_ls_restrained_S_all 0.864
_refine_ls_R_factor_all 0.0838
_refine_ls_R_factor_gt 0.0481
_refine_ls_shift/su_max 0.000
_refine_ls_shift/su_mean 0.000
_refine_ls_structure_factor_coef Fsqd
_refine_ls_weighting_details
;
_refine_ls_weighting_details 
  w=1/[\s^2^(Fo^2^)+(0.1099P)^2^+0.0000P] where P=(Fo^2^+2Fc^2^)/3 
;
_refine_ls_weighting_scheme calc
_refine_ls_wR_factor_gt 0.1305
_refine_ls_wR_factor_ref 0.1606
_reflns_number_gt 5060
_reflns_number_total 7694
_reflns_threshold_expression >2sigma(I)
_cod_data_source_file ICA-2013-394-247-254-4.cif
_cod_data_source_block 3
_cod_original_sg_symbol_H-M P-1
_cod_database_code 1512743

loop_
_symmetry_equiv_pos_as_xyz
'x, y, z'
'-x, -y, -z'

loop_
_atom_site_label
_atom_site_type_symbol
_atom_site_fract_x
_atom_site_fract_y
_atom_site_fract_z
_atom_site_U_iso_or_equiv
_atom_site_adp_type
_atom_site_occupancy
_atom_site_symmetry_multiplicity
_atom_site_calc_flag
_atom_site_refinement_flags
_atom_site_disorder_assembly
_atom_site_disorder_group
Ni3 Ni 0.63650(7) 0.78262(5) 0.11115(4) 0.04123(18) Uani 1 1 d . A .
Ni2 Ni 0.54378(6) 0.62908(5) 0.43496(4) 0.04001(17) Uani 1 1 d . A .
Cd1 Cd 0.36069(4) 0.74961(3) 0.28678(2) 0.04118(14) Uani 1 1 d . A .
O41 O 0.5895(3) 0.8105(3) 0.2430(2) 0.0453(8) Uani 1 1 d . . .
C42 C 0.6720(5) 0.8499(4) 0.3003(4) 0.0404(11) Uani 1 1 d . . .
C43 C 0.6147(6) 0.8992(5) 0.3865(4) 0.0543(14) Uani 1 1 d . . .
H43 H 0.5197 0.9053 0.4042 0.065 Uiso 1 1 calc R . .
C44 C 0.6982(7) 0.9397(5) 0.4471(5) 0.0670(17) Uani 1 1 d . . .
H44 H 0.6581 0.9744 0.5043 0.080 Uiso 1 1 calc R . .
C45 C 0.8380(7) 0.9299(5) 0.4248(5) 0.0649(17) Uani 1 1 d . . .
H45 H 0.8924 0.9574 0.4665 0.078 Uiso 1 1 calc R . .
C46 C 0.8969(7) 0.8795(5) 0.3409(5) 0.0641(17) Uani 1 1 d . . .
H46 H 0.9920 0.8723 0.3256 0.077 Uiso 1 1 calc R . .
C47 C 0.8144(5) 0.8375(4) 0.2763(4) 0.0456(12) Uani 1 1 d . . .
C48 C 0.8767(6) 0.7806(5) 0.1920(5) 0.0567(15) Uani 1 1 d . A .
H48 H 0.9688 0.7615 0.1882 0.068 Uiso 1 1 calc R . .
N49 N 0.8212(5) 0.7515(4) 0.1191(3) 0.0505(11) Uani 1 1 d . . .
C51A C 0.9102(12) 0.7417(11) -0.0570(7) 0.073(4) Uani 0.651(18) 1 d P A 1
H51A H 0.9290 0.8202 -0.0528 0.087 Uiso 0.651(18) 1 calc PR A 1
H51B H 0.9826 0.7096 -0.1050 0.087 Uiso 0.651(18) 1 calc PR A 1
C50A C 0.9118(7) 0.6836(6) 0.0456(5) 0.076(2) Uani 0.651(18) 1 d P A 1
H50A H 0.8779 0.6082 0.0464 0.091 Uiso 0.651(18) 1 calc PR A 1
H50B H 1.0046 0.6812 0.0590 0.091 Uiso 0.651(18) 1 calc PR A 1
C52A C 0.7862(10) 0.7293(8) -0.0867(6) 0.099(3) Uani 0.651(18) 1 d P A 1
H52A H 0.7697 0.6504 -0.0912 0.119 Uiso 0.651(18) 1 calc PR A 1
H52B H 0.7949 0.7607 -0.1516 0.119 Uiso 0.651(18) 1 calc PR A 1
C50B C 0.9118(7) 0.6836(6) 0.0456(5) 0.076(2) Uani 0.349(18) 1 d P A 2
H50C H 0.9899 0.7286 0.0170 0.091 Uiso 0.349(18) 1 calc PR A 2
H50D H 0.9469 0.6215 0.0789 0.091 Uiso 0.349(18) 1 calc PR A 2
C51B C 0.855(3) 0.643(2) -0.0270(18) 0.091(9) Uani 0.349(18) 1 d P A 2
H51C H 0.7861 0.5887 0.0005 0.109 Uiso 0.349(18) 1 calc PR A 2
H51D H 0.9257 0.6036 -0.0713 0.109 Uiso 0.349(18) 1 calc PR A 2
C52B C 0.7862(10) 0.7293(8) -0.0867(6) 0.099(3) Uani 0.349(18) 1 d P A 2
H52C H 0.8516 0.7871 -0.1111 0.119 Uiso 0.349(18) 1 calc PR A 2
H52D H 0.7598 0.6932 -0.1419 0.119 Uiso 0.349(18) 1 calc PR A 2
N53 N 0.6632(5) 0.7797(4) -0.0258(3) 0.0567(12) Uani 1 1 d . . .
C54 C 0.5771(7) 0.8281(5) -0.0730(4) 0.0600(15) Uani 1 1 d . A .
H54 H 0.6061 0.8357 -0.1397 0.072 Uiso 1 1 calc R . .
C55 C 0.4434(6) 0.8711(4) -0.0348(4) 0.0472(12) Uani 1 1 d . . .
C56 C 0.3686(8) 0.9259(4) -0.0994(4) 0.0611(16) Uani 1 1 d . A .
H56 H 0.4111 0.9401 -0.1632 0.073 Uiso 1 1 calc R . .
C57 C 0.2354(8) 0.9579(5) -0.0687(5) 0.0693(18) Uani 1 1 d . . .
H57 H 0.1870 0.9944 -0.1108 0.083 Uiso 1 1 calc R A .
C58 C 0.1732(7) 0.9352(5) 0.0266(5) 0.0660(17) Uani 1 1 d . A .
H58 H 0.0823 0.9567 0.0478 0.079 Uiso 1 1 calc R . .
C59 C 0.2431(6) 0.8817(5) 0.0900(4) 0.0537(14) Uani 1 1 d . . .
H59 H 0.1990 0.8676 0.1534 0.064 Uiso 1 1 calc R A .
C60 C 0.3796(5) 0.8481(4) 0.0604(4) 0.0429(11) Uani 1 1 d . A .
O61 O 0.4467(3) 0.7953(3) 0.1221(2) 0.0479(9) Uani 1 1 d . . .
O31 O 0.4967(4) 0.5919(3) 0.3155(2) 0.0449(8) Uani 1 1 d . . .
C30 C 0.5627(5) 0.5302(4) 0.2441(4) 0.0428(11) Uani 1 1 d . A .
C29 C 0.4995(6) 0.4990(5) 0.1672(4) 0.0556(14) Uani 1 1 d . . .
H29 H 0.4105 0.5233 0.1654 0.067 Uiso 1 1 calc R A .
C28 C 0.5676(7) 0.4330(5) 0.0943(4) 0.0630(16) Uani 1 1 d . A .
H28 H 0.5223 0.4118 0.0450 0.076 Uiso 1 1 calc R . .
C27 C 0.7005(8) 0.3973(6) 0.0920(5) 0.0714(18) Uani 1 1 d . . .
H27 H 0.7459 0.3535 0.0417 0.086 Uiso 1 1 calc R A .
C26 C 0.7626(7) 0.4280(6) 0.1654(5) 0.0684(17) Uani 1 1 d . A .
H26 H 0.8526 0.4048 0.1646 0.082 Uiso 1 1 calc R . .
C25 C 0.6973(6) 0.4937(4) 0.2434(4) 0.0517(13) Uani 1 1 d . . .
C24 C 0.7690(6) 0.5198(5) 0.3189(5) 0.0610(15) Uani 1 1 d . A .
H24 H 0.8600 0.4957 0.3101 0.073 Uiso 1 1 calc R . .
N23 N 0.7251(5) 0.5721(4) 0.3978(4) 0.0558(12) Uani 1 1 d . . .
C22 C 0.8331(7) 0.5914(8) 0.4564(6) 0.087(2) Uani 1 1 d . A .
H22A H 0.9097 0.5412 0.4351 0.105 Uiso 1 1 calc R . .
H22B H 0.8665 0.6668 0.4450 0.105 Uiso 1 1 calc R . .
C21 C 0.7840(8) 0.5746(7) 0.5597(6) 0.088(2) Uani 1 1 d . . .
H21A H 0.8627 0.5732 0.5920 0.106 Uiso 1 1 calc R A .
H21B H 0.7409 0.5023 0.5696 0.106 Uiso 1 1 calc R . .
C20 C 0.6867(7) 0.6577(7) 0.6063(5) 0.082(2) Uani 1 1 d . A .
H20A H 0.7327 0.7289 0.6028 0.098 Uiso 1 1 calc R . .
H20B H 0.6598 0.6378 0.6744 0.098 Uiso 1 1 calc R . .
N19 N 0.5606(5) 0.6707(4) 0.5636(3) 0.0509(11) Uani 1 1 d . . .
C18 C 0.4631(6) 0.7186(5) 0.6228(4) 0.0543(14) Uani 1 1 d . A .
H18 H 0.4848 0.7373 0.6823 0.065 Uiso 1 1 calc R . .
C17 C 0.3263(6) 0.7473(4) 0.6109(4) 0.0487(13) Uani 1 1 d . . .
C16 C 0.2341(8) 0.7908(5) 0.6906(4) 0.0660(17) Uani 1 1 d . A .
H16 H 0.2647 0.8039 0.7483 0.079 Uiso 1 1 calc R . .
C15 C 0.0996(8) 0.8141(5) 0.6844(4) 0.0687(18) Uani 1 1 d . . .
H15 H 0.0391 0.8432 0.7369 0.082 Uiso 1 1 calc R A .
C14 C 0.0568(6) 0.7929(5) 0.5978(4) 0.0594(15) Uani 1 1 d . A .
H14 H -0.0345 0.8062 0.5931 0.071 Uiso 1 1 calc R . .
C13 C 0.1459(6) 0.7525(5) 0.5182(4) 0.0500(12) Uani 1 1 d . . .
H13 H 0.1148 0.7407 0.4605 0.060 Uiso 1 1 calc R A .
C12 C 0.2823(5) 0.7294(4) 0.5241(3) 0.0424(11) Uani 1 1 d . A .
O11 O 0.3689(3) 0.6916(3) 0.4463(2) 0.0456(8) Uani 1 1 d . . .
N1 N 0.1714(6) 0.6604(7) 0.2599(6) 0.0764(18) Uani 1 1 d . . .
N11 N 0.1524(6) 0.5937(6) 0.2362(4) 0.0598(15) Uani 1 1 d . A .
N12 N 0.1134(10) 0.5025(10) 0.2111(10) 0.178(5) Uani 1 1 d . . .
N2 N 0.2637(5) 0.9095(5) 0.3376(4) 0.0645(13) Uani 1 1 d . . .
N21 N 0.2846(5) 0.9934(4) 0.3132(3) 0.0505(11) Uani 1 1 d . A .
N22 N 0.3037(12) 1.0902(6) 0.2942(5) 0.141(4) Uani 1 1 d . . .

loop_
_atom_site_aniso_label
_atom_site_aniso_U_11
_atom_site_aniso_U_22
_atom_site_aniso_U_33
_atom_site_aniso_U_23
_atom_site_aniso_U_13
_atom_site_aniso_U_12
Ni3 0.0301(4) 0.0530(4) 0.0384(3) -0.0021(3) -0.0004(3) 0.0007(3)
Ni2 0.0314(4) 0.0492(3) 0.0416(3) 0.0040(3) -0.0129(3) 0.0007(3)
Cd1 0.0277(2) 0.0605(2) 0.0357(2) 0.00120(15) -0.00704(14) 0.00486(16)
O41 0.0286(19) 0.070(2) 0.0373(17) -0.0020(16) -0.0066(14) -0.0040(16)
C42 0.035(3) 0.044(2) 0.045(3) 0.008(2) -0.015(2) -0.006(2)
C43 0.051(4) 0.065(3) 0.051(3) -0.007(3) -0.017(3) 0.007(3)
C44 0.079(5) 0.071(4) 0.060(4) -0.006(3) -0.036(3) -0.001(3)
C45 0.067(5) 0.064(3) 0.075(4) 0.008(3) -0.042(4) -0.016(3)
C46 0.048(4) 0.070(4) 0.083(5) 0.021(3) -0.035(3) -0.016(3)
C47 0.033(3) 0.053(3) 0.052(3) 0.012(2) -0.012(2) -0.005(2)
C48 0.025(3) 0.064(3) 0.080(4) 0.022(3) -0.007(3) 0.000(2)
N49 0.037(3) 0.058(3) 0.054(3) 0.002(2) 0.000(2) 0.002(2)
C51A 0.057(8) 0.097(9) 0.054(6) -0.006(5) 0.015(5) 0.008(6)
C50A 0.046(4) 0.089(5) 0.082(5) -0.008(4) 0.014(3) 0.019(3)
C52A 0.092(7) 0.121(7) 0.069(5) -0.026(5) 0.025(5) 0.017(5)
C50B 0.046(4) 0.089(5) 0.082(5) -0.008(4) 0.014(3) 0.019(3)
C51B 0.082(18) 0.088(17) 0.092(17) -0.029(13) 0.015(13) 0.029(13)
C52B 0.092(7) 0.121(7) 0.069(5) -0.026(5) 0.025(5) 0.017(5)
N53 0.052(3) 0.072(3) 0.041(2) -0.009(2) 0.005(2) 0.001(2)
C54 0.070(4) 0.074(4) 0.036(3) -0.002(3) -0.008(3) -0.015(3)
C55 0.053(4) 0.056(3) 0.034(2) -0.006(2) -0.008(2) -0.006(2)
C56 0.092(5) 0.048(3) 0.045(3) 0.006(2) -0.018(3) -0.012(3)
C57 0.080(5) 0.067(4) 0.069(4) 0.013(3) -0.036(4) 0.011(3)
C58 0.063(4) 0.072(4) 0.069(4) 0.007(3) -0.027(3) 0.008(3)
C59 0.052(4) 0.061(3) 0.052(3) 0.001(3) -0.019(3) -0.001(3)
C60 0.042(3) 0.044(2) 0.045(3) -0.003(2) -0.016(2) -0.004(2)
O61 0.031(2) 0.074(2) 0.0389(18) 0.0072(17) -0.0080(15) 0.0019(17)
O31 0.037(2) 0.0570(19) 0.0422(18) -0.0044(15) -0.0105(15) 0.0093(16)
C30 0.035(3) 0.045(2) 0.046(3) 0.005(2) -0.002(2) 0.003(2)
C29 0.046(3) 0.071(3) 0.052(3) -0.005(3) -0.015(3) 0.008(3)
C28 0.067(5) 0.064(3) 0.057(3) -0.007(3) -0.010(3) 0.005(3)
C27 0.073(5) 0.073(4) 0.065(4) -0.014(3) -0.002(3) 0.015(3)
C26 0.048(4) 0.084(4) 0.071(4) -0.016(3) -0.005(3) 0.021(3)
C25 0.043(3) 0.054(3) 0.058(3) 0.004(2) -0.010(3) 0.006(2)
C24 0.032(3) 0.073(4) 0.078(4) -0.004(3) -0.012(3) 0.013(3)
N23 0.037(3) 0.067(3) 0.067(3) 0.001(2) -0.021(2) 0.005(2)
C22 0.041(4) 0.132(7) 0.096(6) -0.007(5) -0.030(4) -0.001(4)
C21 0.068(5) 0.089(5) 0.120(7) 0.031(5) -0.055(5) -0.011(4)
C20 0.054(4) 0.124(6) 0.078(5) -0.005(4) -0.039(4) 0.005(4)
N19 0.043(3) 0.061(3) 0.053(3) 0.002(2) -0.021(2) -0.002(2)
C18 0.064(4) 0.061(3) 0.044(3) 0.001(2) -0.028(3) -0.002(3)
C17 0.057(4) 0.052(3) 0.037(3) 0.002(2) -0.010(2) -0.001(2)
C16 0.089(5) 0.070(4) 0.038(3) -0.002(3) -0.008(3) 0.007(3)
C15 0.080(5) 0.077(4) 0.042(3) 0.001(3) 0.009(3) 0.020(4)
C14 0.043(4) 0.071(4) 0.058(4) 0.006(3) 0.005(3) 0.009(3)
C13 0.038(3) 0.064(3) 0.047(3) -0.002(2) -0.005(2) 0.000(2)
C12 0.038(3) 0.049(3) 0.037(2) 0.004(2) -0.002(2) 0.001(2)
O11 0.034(2) 0.067(2) 0.0369(18) -0.0025(16) -0.0098(15) 0.0057(16)
N1 0.034(3) 0.101(5) 0.097(5) 0.010(4) -0.023(3) 0.012(4)
N11 0.038(3) 0.079(4) 0.063(3) -0.007(3) -0.011(3) 0.015(3)
N12 0.094(7) 0.160(9) 0.281(15) -0.100(10) -0.026(8) 0.004(6)
N2 0.049(3) 0.081(4) 0.061(3) -0.008(3) -0.004(2) 0.011(3)
N21 0.063(3) 0.059(3) 0.027(2) 0.001(2) -0.0010(19) 0.010(2)
N22 0.256(12) 0.079(5) 0.068(4) 0.004(4) 0.020(6) -0.004(6)

loop_
_atom_type_symbol
_atom_type_description
_atom_type_scat_dispersion_real
_atom_type_scat_dispersion_imag
_atom_type_scat_source
C C 0.0033 0.0016 'International Tables Vol C Tables 4.2.6.8 and 6.1.1.4'
H H 0.0000 0.0000 'International Tables Vol C Tables 4.2.6.8 and 6.1.1.4'
N N 0.0061 0.0033 'International Tables Vol C Tables 4.2.6.8 and 6.1.1.4'
O O 0.0106 0.0060 'International Tables Vol C Tables 4.2.6.8 and 6.1.1.4'
Ni Ni 0.3393 1.1124 'International Tables Vol C Tables 4.2.6.8 and 6.1.1.4'
Cd Cd -0.8075 1.2024 'International Tables Vol C Tables 4.2.6.8 and 6.1.1.4'

loop_
_geom_angle_atom_site_label_1
_geom_angle_atom_site_label_2
_geom_angle_atom_site_label_3
_geom_angle
O41 Ni3 O61 80.73(15)
O41 Ni3 N49 92.60(18)
O61 Ni3 N49 169.60(17)
O41 Ni3 N53 168.64(19)
O61 Ni3 N53 92.12(19)
N49 Ni3 N53 95.6(2)
O11 Ni2 O31 78.31(14)
O11 Ni2 N23 169.01(18)
O31 Ni2 N23 92.40(18)
O11 Ni2 N19 92.91(17)
O31 Ni2 N19 170.75(18)
N23 Ni2 N19 96.6(2)
N2 Cd1 N1 98.7(2)
N2 Cd1 O11 91.67(16)
N1 Cd1 O11 101.3(2)
N2 Cd1 O41 98.54(18)
N1 Cd1 O41 153.7(2)
O11 Cd1 O41 97.96(11)
N2 Cd1 O61 100.22(17)
N1 Cd1 O61 96.1(2)
O11 Cd1 O61 157.22(12)
O41 Cd1 O61 61.28(11)
N2 Cd1 O31 148.85(16)
N1 Cd1 O31 99.02(19)
O11 Cd1 O31 59.81(12)
O41 Cd1 O31 75.41(12)
O61 Cd1 O31 103.10(12)
C42 O41 Ni3 126.8(3)
C42 O41 Cd1 128.5(3)
Ni3 O41 Cd1 104.60(15)
O41 C42 C43 119.3(5)
O41 C42 C47 121.3(5)
C43 C42 C47 119.3(5)
C42 C43 C44 120.2(6)
C42 C43 H43 119.9
C44 C43 H43 119.9
C45 C44 C43 121.6(6)
C45 C44 H44 119.2
C43 C44 H44 119.2
C46 C45 C44 119.2(6)
C46 C45 H45 120.4
C44 C45 H45 120.4
C45 C46 C47 120.8(6)
C45 C46 H46 119.6
C47 C46 H46 119.6
C42 C47 C48 121.2(5)
C42 C47 C46 118.8(6)
C48 C47 C46 120.0(5)
N49 C48 C47 128.0(5)
N49 C48 H48 116.0
C47 C48 H48 116.0
C48 N49 C50B 114.5(5)
C48 N49 C50A 114.5(5)
C50B N49 C50A 0.0(7)
C48 N49 Ni3 123.2(4)
C50B N49 Ni3 122.1(4)
C50A N49 Ni3 122.1(4)
C52A C51A C50A 112.3(9)
C52A C51A H51A 109.1
C50A C51A H51A 109.1
C52A C51A H51B 109.1
C50A C51A H51B 109.1
H51A C51A H51B 107.9
N49 C50A C51A 106.6(6)
N49 C50A H50A 110.4
C51A C50A H50A 110.4
N49 C50A H50B 110.4
C51A C50A H50B 110.4
H50A C50A H50B 108.6
C51A C52A N53 117.4(8)
C51A C52A H52A 107.9
N53 C52A H52A 107.9
C51A C52A H52B 107.9
N53 C52A H52B 107.9
H52A C52A H52B 107.2
C51B C50B N49 116.7(10)
C51B C50B H50C 108.1
N49 C50B H50C 108.1
C51B C50B H50D 108.1
N49 C50B H50D 108.1
H50C C50B H50D 107.3
C50B C51B C52B 116.2(17)
C50B C51B H51C 108.2
C52B C51B H51C 108.2
C50B C51B H51D 108.2
C52B C51B H51D 108.2
H51C C51B H51D 107.4
N53 C52B C51B 110.7(10)
N53 C52B H52C 109.5
C51B C52B H52C 109.5
N53 C52B H52D 109.5
C51B C52B H52D 109.5
H52C C52B H52D 108.1
C54 N53 C52B 115.5(6)
C54 N53 C52A 115.5(6)
C52B N53 C52A 0.0(8)
C54 N53 Ni3 121.4(4)
C52B N53 Ni3 123.0(5)
C52A N53 Ni3 123.0(5)
N53 C54 C55 127.8(5)
N53 C54 H54 116.1
C55 C54 H54 116.1
C60 C55 C56 119.8(5)
C60 C55 C54 121.2(5)
C56 C55 C54 118.5(5)
C57 C56 C55 120.6(5)
C57 C56 H56 119.7
C55 C56 H56 119.7
C56 C57 C58 118.9(5)
C56 C57 H57 120.5
C58 C57 H57 120.5
C59 C58 C57 121.4(6)
C59 C58 H58 119.3
C57 C58 H58 119.3
C58 C59 C60 120.7(6)
C58 C59 H59 119.6
C60 C59 H59 119.6
O61 C60 C55 121.1(5)
O61 C60 C59 120.5(5)
C55 C60 C59 118.4(5)
C60 O61 Ni3 126.5(3)
C60 O61 Cd1 127.1(3)
Ni3 O61 Cd1 103.93(13)
C30 O31 Ni2 130.4(3)
C30 O31 Cd1 122.2(3)
Ni2 O31 Cd1 101.03(14)
O31 C30 C25 121.0(5)
O31 C30 C29 121.0(5)
C25 C30 C29 117.9(5)
C28 C29 C30 120.7(5)
C28 C29 H29 119.6
C30 C29 H29 119.6
C29 C28 C27 122.1(6)
C29 C28 H28 119.0
C27 C28 H28 119.0
C26 C27 C28 117.5(6)
C26 C27 H27 121.2
C28 C27 H27 121.2
C27 C26 C25 123.1(6)
C27 C26 H26 118.4
C25 C26 H26 118.4
C30 C25 C26 118.6(5)
C30 C25 C24 122.0(5)
C26 C25 C24 119.4(5)
N23 C24 C25 128.6(5)
N23 C24 H24 115.7
C25 C24 H24 115.7
C24 N23 C22 113.4(5)
C24 N23 Ni2 124.6(4)
C22 N23 Ni2 121.9(5)
C21 C22 N23 112.8(6)
C21 C22 H22A 109.0
N23 C22 H22A 109.0
C21 C22 H22B 109.0
N23 C22 H22B 109.0
H22A C22 H22B 107.8
C22 C21 C20 115.6(6)
C22 C21 H21A 108.4
C20 C21 H21A 108.4
C22 C21 H21B 108.4
C20 C21 H21B 108.4
H21A C21 H21B 107.4
C21 C20 N19 114.7(6)
C21 C20 H20A 108.6
N19 C20 H20A 108.6
C21 C20 H20B 108.6
N19 C20 H20B 108.6
H20A C20 H20B 107.6
C18 N19 C20 111.5(5)
C18 N19 Ni2 123.1(4)
C20 N19 Ni2 125.4(4)
N19 C18 C17 129.8(5)
N19 C18 H18 115.1
C17 C18 H18 115.1
C12 C17 C16 119.9(5)
C12 C17 C18 121.3(5)
C16 C17 C18 118.8(5)
C15 C16 C17 121.0(6)
C15 C16 H16 119.5
C17 C16 H16 119.5
C16 C15 C14 118.2(6)
C16 C15 H15 120.9
C14 C15 H15 120.9
C13 C14 C15 121.7(6)
C13 C14 H14 119.1
C15 C14 H14 119.1
C14 C13 C12 120.2(5)
C14 C13 H13 119.9
C12 C13 H13 119.9
O11 C12 C17 121.1(5)
O11 C12 C13 120.0(4)
C17 C12 C13 118.9(5)
C12 O11 Ni2 130.7(3)
C12 O11 Cd1 123.3(3)
Ni2 O11 Cd1 103.01(15)
N11 N1 Cd1 136.7(7)
N1 N11 N12 173.1(11)
N21 N2 Cd1 132.0(5)
N2 N21 N22 174.1(6)

loop_
_geom_bond_atom_site_label_1
_geom_bond_atom_site_label_2
_geom_bond_distance
Ni3 O41 1.856(3)
Ni3 O61 1.862(3)
Ni3 N49 1.886(5)
Ni3 N53 1.890(5)
Ni2 O11 1.862(3)
Ni2 O31 1.880(3)
Ni2 N23 1.899(5)
Ni2 N19 1.915(5)
Cd1 N2 2.209(6)
Cd1 N1 2.261(7)
Cd1 O11 2.350(3)
Cd1 O41 2.356(3)
Cd1 O61 2.369(3)
Cd1 O31 2.389(3)
O41 C42 1.339(6)
C42 C43 1.378(8)
C42 C47 1.395(7)
C43 C44 1.385(8)
C43 H43 0.9300
C44 C45 1.366(9)
C44 H44 0.9300
C45 C46 1.361(9)
C45 H45 0.9300
C46 C47 1.426(8)
C46 H46 0.9300
C47 C48 1.412(8)
C48 N49 1.299(8)
C48 H48 0.9300
N49 C50B 1.485(8)
N49 C50A 1.485(8)
C51A C52A 1.376(14)
C51A C50A 1.594(13)
C51A H51A 0.9700
C51A H51B 0.9700
C50A H50A 0.9700
C50A H50B 0.9700
C52A N53 1.483(9)
C52A H52A 0.9700
C52A H52B 0.9700
C50B C51B 1.35(3)
C50B H50C 0.9700
C50B H50D 0.9700
C51B C52B 1.55(3)
C51B H51C 0.9700
C51B H51D 0.9700
C52B N53 1.483(9)
C52B H52C 0.9700
C52B H52D 0.9700
N53 C54 1.301(8)
C54 C55 1.428(8)
C54 H54 0.9300
C55 C60 1.393(7)
C55 C56 1.423(8)
C56 C57 1.364(9)
C56 H56 0.9300
C57 C58 1.388(9)
C57 H57 0.9300
C58 C59 1.374(8)
C58 H58 0.9300
C59 C60 1.396(8)
C59 H59 0.9300
C60 O61 1.335(6)
O31 C30 1.323(6)
C30 C25 1.398(7)
C30 C29 1.399(7)
C29 C28 1.374(8)
C29 H29 0.9300
C28 C27 1.375(9)
C28 H28 0.9300
C27 C26 1.349(9)
C27 H27 0.9300
C26 C25 1.412(8)
C26 H26 0.9300
C25 C24 1.419(8)
C24 N23 1.282(8)
C24 H24 0.9300
N23 C22 1.485(8)
C22 C21 1.453(11)
C22 H22A 0.9700
C22 H22B 0.9700
C21 C20 1.457(11)
C21 H21A 0.9700
C21 H21B 0.9700
C20 N19 1.487(7)
C20 H20A 0.9700
C20 H20B 0.9700
N19 C18 1.288(7)
C18 C17 1.433(8)
C18 H18 0.9300
C17 C12 1.385(7)
C17 C16 1.410(8)
C16 C15 1.376(9)
C16 H16 0.9300
C15 C14 1.385(9)
C15 H15 0.9300
C14 C13 1.379(8)
C14 H14 0.9300
C13 C12 1.393(7)
C13 H13 0.9300
C12 O11 1.339(6)
N1 N11 0.908(8)
N11 N12 1.243(11)
N2 N21 1.070(7)
N21 N22 1.201(9)
